data_4074061
loop_
_publ_author_name
'Huynh, Han Vinh'
'Jothibasu, Ramasamy'
'Koh, Lip Lin'

_publ_section_title
;
 Dipalladium Bis(\m-isopropylthiolato) Complexes with a [Pd2S2] Core
 Supported by N-Heterocyclic Carbenes
;
_journal_issue 27
_journal_name_full Organometallics
_journal_page_first 6852
_journal_paper_doi 10.1021/om700867e
_journal_volume 26
_journal_year 2007
_chemical_formula_sum 'C94 H92 B2 F8 N10 Pd2 S2'
_chemical_formula_weight 1812.32
_chemical_name_systematic
; 
 ? 
;
_space_group_IT_number 14
_symmetry_cell_setting monoclinic
_symmetry_space_group_name_Hall '-P 2yn'
_symmetry_space_group_name_H-M 'P 1 21/n 1'
_atom_sites_solution_hydrogens geom
_atom_sites_solution_primary direct
_atom_sites_solution_secondary difmap
_audit_creation_method SHELXL-97
_cell_angle_alpha 90.00
_cell_angle_beta 104.0950(10)
_cell_angle_gamma 90.00
_cell_formula_units_Z 2
_cell_length_a 16.6078(6)
_cell_length_b 15.3151(6)
_cell_length_c 18.8680(7)
_cell_measurement_reflns_used 3713
_cell_measurement_temperature 223(2)
_cell_measurement_theta_max 22.34
_cell_measurement_theta_min 2.53
_cell_volume 4654.6(3)
_computing_cell_refinement 'Bruker SMART'
_computing_data_collection 'Bruker SMART'
_computing_data_reduction 'Bruker SAINT'
_computing_molecular_graphics 'Bruker SHELXTL'
_computing_publication_material 'Bruker SHELXTL'
_computing_structure_refinement 'SHELXL-97 (Sheldrick, 1997)'
_computing_structure_solution 'SHELXS-97 (Sheldrick, 1990)'
_diffrn_ambient_temperature 223(2)
_diffrn_measured_fraction_theta_full 0.999
_diffrn_measured_fraction_theta_max 0.999
_diffrn_measurement_device_type 'CCD area detector'
_diffrn_measurement_method 'phi and omega scans'
_diffrn_radiation_monochromator graphite
_diffrn_radiation_source 'fine-focus sealed tube'
_diffrn_radiation_type MoK\a
_diffrn_radiation_wavelength 0.71073
_diffrn_reflns_av_R_equivalents 0.0521
_diffrn_reflns_av_sigmaI/netI 0.0530
_diffrn_reflns_limit_h_max 13
_diffrn_reflns_limit_h_min -19
_diffrn_reflns_limit_k_max 17
_diffrn_reflns_limit_k_min -17
_diffrn_reflns_limit_l_max 21
_diffrn_reflns_limit_l_min -21
_diffrn_reflns_number 24752
_diffrn_reflns_theta_full 24.00
_diffrn_reflns_theta_max 24.00
_diffrn_reflns_theta_min 1.73
_exptl_absorpt_coefficient_mu 0.496
_exptl_absorpt_correction_T_max 0.9338
_exptl_absorpt_correction_T_min 0.8263
_exptl_absorpt_correction_type 'Sadabs, (Sheldrick 2001)'
_exptl_crystal_colour COLOURLESS
_exptl_crystal_density_diffrn 1.293
_exptl_crystal_density_meas 0
_exptl_crystal_density_method 'not measured'
_exptl_crystal_description PLATE
_exptl_crystal_F_000 1864
_exptl_crystal_size_max 0.40
_exptl_crystal_size_mid 0.30
_exptl_crystal_size_min 0.14
_refine_diff_density_max 1.029
_refine_diff_density_min -0.939
_refine_diff_density_rms 0.125
_refine_ls_extinction_method none
_refine_ls_goodness_of_fit_ref 1.280
_refine_ls_hydrogen_treatment mixed
_refine_ls_matrix_type full
_refine_ls_number_parameters 559
_refine_ls_number_reflns 7290
_refine_ls_number_restraints 40
_refine_ls_restrained_S_all 1.643
_refine_ls_R_factor_all 0.1178
_refine_ls_R_factor_gt 0.1077
_refine_ls_shift/su_max 0.001
_refine_ls_shift/su_mean 0.000
_refine_ls_structure_factor_coef Fsqd
_refine_ls_weighting_details 'calc w=1/[\s^2^(Fo^2^)+(0.0701P)^2^+39.2118P] where P=(Fo^2^+2Fc^2^)/3'
_refine_ls_weighting_scheme calc
_refine_ls_wR_factor_gt 0.2501
_refine_ls_wR_factor_ref 0.2551
_reflns_number_gt 6470
_reflns_number_total 7290
_reflns_threshold_expression >2sigma(I)
_cod_data_source_file om700867e-file003.cif
_cod_data_source_block 7061
_cod_depositor_comments
;
The following automatic conversions were performed:

'_symmetry_cell_setting' value 'Monoclinic' changed to 'monoclinic'
according to /home/saulius/struct/CIF-dictionaries/cif_core.dic
dictionary named 'cif_core.dic' version 2.4.1 from 2010-06-29.

Automatic conversion script
Id: cif_fix_values 1715 2011-07-08 13:25:40Z adriana 
;
_cod_original_sg_symbol_H-M P2(1)/n
_cod_database_code 4074061

loop_
_symmetry_equiv_pos_as_xyz
'x, y, z'
'-x+1/2, y+1/2, -z+1/2'
'-x, -y, -z'
'x-1/2, -y-1/2, z-1/2'

loop_
_atom_site_label
_atom_site_type_symbol
_atom_site_fract_x
_atom_site_fract_y
_atom_site_fract_z
_atom_site_U_iso_or_equiv
_atom_site_adp_type
_atom_site_occupancy
_atom_site_symmetry_multiplicity
_atom_site_calc_flag
_atom_site_refinement_flags
_atom_site_disorder_assembly
_atom_site_disorder_group
Pd1 Pd 0.92044(6) 0.07735(6) -0.00930(5) 0.0371(3) Uani 1 1 d . . .
S1 S 1.0583(2) 0.0585(2) 0.05765(17) 0.0449(8) Uani 1 1 d . . .
N1 N 0.9638(6) 0.2646(7) 0.0252(5) 0.038(2) Uani 1 1 d . . .
N2 N 0.8644(6) 0.2284(7) 0.0750(5) 0.038(2) Uani 1 1 d . B .
N3 N 0.7745(6) 0.1473(6) -0.1241(5) 0.034(2) Uani 1 1 d . . .
N4 N 0.7408(6) 0.0268(7) -0.0757(5) 0.044(3) Uani 1 1 d . . .
C1 C 0.9150(7) 0.1983(7) 0.0346(6) 0.030(2) Uani 1 1 d . . .
C2 C 0.9431(7) 0.3402(8) 0.0578(6) 0.039(3) Uani 1 1 d . . .
C3 C 0.9748(9) 0.4242(10) 0.0624(7) 0.052(3) Uani 1 1 d . . .
H3 H 1.0195 0.4393 0.0424 0.062 Uiso 1 1 calc R . .
C4 C 0.9371(9) 0.4848(10) 0.0982(8) 0.056(4) Uani 1 1 d . . .
H4 H 0.9557 0.5429 0.1015 0.068 Uiso 1 1 calc R . .
C5 C 0.8725(9) 0.4615(10) 0.1292(7) 0.056(4) Uani 1 1 d . . .
H5 H 0.8484 0.5047 0.1529 0.067 Uiso 1 1 calc R . .
C6 C 0.8426(8) 0.3774(9) 0.1267(7) 0.046(3) Uani 1 1 d . . .
H6 H 0.7994 0.3621 0.1485 0.055 Uiso 1 1 calc R . .
C7 C 0.8793(7) 0.3166(9) 0.0904(6) 0.038(3) Uani 1 1 d . . .
C8 C 1.0231(7) 0.2651(9) -0.0214(6) 0.042(3) Uani 1 1 d . . .
H8A H 1.0074 0.3119 -0.0575 0.050 Uiso 1 1 calc R . .
H8B H 1.0178 0.2097 -0.0482 0.050 Uiso 1 1 calc R . .
C9 C 1.1113(7) 0.2770(8) 0.0170(6) 0.039(3) Uani 1 1 d . . .
C10 C 1.1686(9) 0.2954(10) -0.0232(8) 0.058(4) Uani 1 1 d . . .
H10 H 1.1499 0.3052 -0.0738 0.070 Uiso 1 1 calc R . .
C11 C 1.2526(9) 0.2997(11) 0.0087(9) 0.067(4) Uani 1 1 d . . .
H11 H 1.2902 0.3104 -0.0203 0.080 Uiso 1 1 calc R . .
C12 C 1.2815(8) 0.2883(10) 0.0825(9) 0.058(4) Uani 1 1 d . . .
H12 H 1.3386 0.2927 0.1042 0.069 Uiso 1 1 calc R . .
C13 C 1.2271(9) 0.2707(10) 0.1244(8) 0.057(4) Uani 1 1 d . . .
H13 H 1.2469 0.2609 0.1749 0.068 Uiso 1 1 calc R . .
C14 C 1.1421(8) 0.2672(10) 0.0924(7) 0.052(3) Uani 1 1 d . . .
H14 H 1.1048 0.2580 0.1220 0.062 Uiso 1 1 calc R . .
C15 C 0.8076(7) 0.1761(8) 0.1024(5) 0.058(4) Uani 1 1 d D . .
H15A H 0.8154 0.1149 0.0903 0.069 Uiso 1 1 calc R A 1
H15B H 0.7510 0.1927 0.0769 0.069 Uiso 1 1 calc R A 1
C16 C 0.8157(5) 0.1828(6) 0.1850(4) 0.056(5) Uani 0.50 1 d PGD B 1
C17 C 0.8977(6) 0.1878(14) 0.2252(6) 0.065(10) Uani 0.50 1 d PGD B 1
H17 H 0.9411 0.1854 0.2012 0.078 Uiso 0.50 1 calc PR B 1
C18 C 0.9155(8) 0.1962(18) 0.3007(6) 0.097(13) Uani 0.50 1 d PGD B 1
H18 H 0.9709 0.1996 0.3279 0.116 Uiso 0.50 1 calc PR B 1
C19 C 0.8512(11) 0.1997(15) 0.3361(4) 0.114(18) Uani 0.50 1 d PGD B 1
H19 H 0.8633 0.2054 0.3872 0.137 Uiso 0.50 1 calc PR B 1
C20 C 0.7693(10) 0.1947(11) 0.2959(6) 0.098(18) Uani 0.50 1 d PGD B 1
H20 H 0.7258 0.1971 0.3198 0.118 Uiso 0.50 1 calc PR B 1
C21 C 0.7515(6) 0.1863(8) 0.2203(6) 0.065(5) Uani 0.50 1 d PGD B 1
H21 H 0.6960 0.1829 0.1931 0.078 Uiso 0.50 1 calc PR B 1
C16A C 0.7990(6) 0.1694(5) 0.1732(4) 0.056(5) Uani 0.50 1 d PGD B 2
C17A C 0.8697(8) 0.1274(10) 0.2134(6) 0.105(17) Uani 0.50 1 d PGD B 2
H17A H 0.9119 0.1109 0.1908 0.126 Uiso 0.50 1 calc PR B 2
C18A C 0.8778(12) 0.1096(14) 0.2871(6) 0.14(2) Uani 0.50 1 d PGD B 2
H18A H 0.9256 0.0812 0.3143 0.167 Uiso 0.50 1 calc PR B 2
C19A C 0.8154(12) 0.1340(12) 0.3206(6) 0.103(15) Uani 0.50 1 d PGD B 2
H19A H 0.8209 0.1220 0.3704 0.124 Uiso 0.50 1 calc PR B 2
C20A C 0.7448(9) 0.1760(11) 0.2804(7) 0.080(14) Uani 0.50 1 d PGD B 2
H20A H 0.7026 0.1925 0.3030 0.096 Uiso 0.50 1 calc PR B 2
C21A C 0.7366(6) 0.1938(9) 0.2067(6) 0.065(5) Uani 0.50 1 d PGD B 2
H21A H 0.6889 0.2222 0.1795 0.078 Uiso 0.50 1 calc PR B 2
C22 C 0.8022(7) 0.0895(6) -0.0729(6) 0.030(2) Uani 1 1 d . . .
C23 C 0.6933(7) 0.1267(9) -0.1600(6) 0.041(3) Uani 1 1 d . . .
C24 C 0.6375(8) 0.1688(10) -0.2165(7) 0.054(4) Uani 1 1 d . . .
H24 H 0.6505 0.2217 -0.2363 0.065 Uiso 1 1 calc R . .
C25 C 0.5608(10) 0.1274(15) -0.2419(9) 0.083(6) Uani 1 1 d . . .
H25 H 0.5213 0.1533 -0.2805 0.100 Uiso 1 1 calc R . .
C26 C 0.5413(10) 0.0516(16) -0.2132(9) 0.092(7) Uani 1 1 d . . .
H26 H 0.4887 0.0266 -0.2322 0.110 Uiso 1 1 calc R . .
C27 C 0.5964(10) 0.0098(13) -0.1567(9) 0.072(5) Uani 1 1 d . . .
H27 H 0.5835 -0.0436 -0.1376 0.087 Uiso 1 1 calc R . .
C28 C 0.6711(8) 0.0511(10) -0.1302(7) 0.054(4) Uani 1 1 d . . .
C29 C 0.8241(7) 0.2157(8) -0.1468(6) 0.040(3) Uani 1 1 d . . .
H29A H 0.8173 0.2112 -0.1998 0.048 Uiso 1 1 calc R . .
H29B H 0.8827 0.2048 -0.1236 0.048 Uiso 1 1 calc R . .
C30 C 0.8036(8) 0.3069(8) -0.1293(6) 0.043(3) Uani 1 1 d . . .
C31 C 0.8401(9) 0.3757(10) -0.1588(9) 0.060(4) Uani 1 1 d . . .
H31 H 0.8751 0.3636 -0.1899 0.072 Uiso 1 1 calc R . .
C32 C 0.8254(12) 0.4599(12) -0.1430(11) 0.080(5) Uani 1 1 d . . .
H32 H 0.8486 0.5057 -0.1646 0.096 Uiso 1 1 calc R . .
C33 C 0.7763(12) 0.4783(11) -0.0953(12) 0.087(6) Uani 1 1 d . . .
H33 H 0.7676 0.5365 -0.0831 0.104 Uiso 1 1 calc R . .
C34 C 0.7401(12) 0.4103(12) -0.0656(9) 0.078(5) Uani 1 1 d . . .
H34 H 0.7064 0.4223 -0.0334 0.094 Uiso 1 1 calc R . .
C35 C 0.7536(8) 0.3257(9) -0.0831(7) 0.051(3) Uani 1 1 d . . .
H35 H 0.7283 0.2799 -0.0633 0.061 Uiso 1 1 calc R . .
C36 C 0.7439(10) -0.0478(10) -0.0325(10) 0.069(5) Uani 1 1 d . . .
H36A H 0.8005 -0.0710 -0.0236 0.082 Uiso 1 1 calc R . .
H36B H 0.7072 -0.0913 -0.0620 0.082 Uiso 1 1 calc R . .
C37 C 0.7223(10) -0.0436(11) 0.0395(9) 0.064(4) Uani 1 1 d . . .
C38 C 0.7683(16) -0.0864(12) 0.0979(11) 0.103(7) Uani 1 1 d . . .
H38 H 0.8133 -0.1212 0.0929 0.123 Uiso 1 1 calc R . .
C39 C 0.750(3) -0.079(2) 0.1640(19) 0.167(16) Uani 1 1 d . . .
H39 H 0.7838 -0.1065 0.2053 0.201 Uiso 1 1 calc R . .
C40 C 0.684(2) -0.035(2) 0.1702(13) 0.133(12) Uani 1 1 d . . .
H40 H 0.6694 -0.0352 0.2153 0.160 Uiso 1 1 calc R . .
C41 C 0.6362(17) 0.012(2) 0.1145(14) 0.131(10) Uani 1 1 d . . .
H41 H 0.5914 0.0459 0.1210 0.157 Uiso 1 1 calc R . .
C42 C 0.6569(12) 0.0074(15) 0.0464(9) 0.086(6) Uani 1 1 d . . .
H42 H 0.6260 0.0389 0.0061 0.103 Uiso 1 1 calc R . .
C43 C 1.0579(11) 0.0497(11) 0.1541(8) 0.067(5) Uani 1 1 d . . .
H43 H 1.0336 0.1046 0.1672 0.080 Uiso 1 1 calc R . .
C44 C 1.1455(13) 0.0446(16) 0.2018(9) 0.117(9) Uani 1 1 d . . .
H44A H 1.1436 0.0381 0.2525 0.175 Uiso 1 1 calc R . .
H44B H 1.1753 0.0977 0.1962 0.175 Uiso 1 1 calc R . .
H44C H 1.1738 -0.0052 0.1872 0.175 Uiso 1 1 calc R . .
C45 C 1.0052(14) -0.0204(16) 0.1676(10) 0.107(7) Uani 1 1 d . . .
H45A H 1.0245 -0.0754 0.1522 0.160 Uiso 1 1 calc R . .
H45B H 0.9486 -0.0099 0.1402 0.160 Uiso 1 1 calc R . .
H45C H 1.0071 -0.0229 0.2193 0.160 Uiso 1 1 calc R . .
N1S N 0.6202(15) 0.244(3) 0.007(2) 0.178(16) Uani 0.67 1 d PDU C 1
C1S C 0.475(2) 0.194(4) 0.023(3) 0.19(2) Uani 0.67 1 d PDU C 1
H1S1 H 0.4940 0.1485 0.0586 0.281 Uiso 0.67 1 calc PR C 1
H1S2 H 0.4323 0.1717 -0.0172 0.281 Uiso 0.67 1 calc PR C 1
H1S3 H 0.4536 0.2427 0.0456 0.281 Uiso 0.67 1 calc PR C 1
C2S C 0.548(2) 0.225(3) -0.006(2) 0.141(14) Uani 0.67 1 d PDU C 1
N2S N 0.570(4) 0.307(4) 0.046(3) 0.111(18) Uiso 0.33 1 d PD D 2
C4S C 0.573(9) 0.376(5) 0.078(5) 0.25(6) Uiso 0.33 1 d PD D 2
C3S C 0.570(7) 0.472(5) 0.094(6) 0.21(5) Uiso 0.33 1 d PD D 2
H3S1 H 0.6170 0.4873 0.1334 0.317 Uiso 0.33 1 calc PR D 2
H3S2 H 0.5188 0.4852 0.1081 0.317 Uiso 0.33 1 calc PR D 2
H3S3 H 0.5717 0.5050 0.0505 0.317 Uiso 0.33 1 calc PR D 2
B1 B 1.0156(13) 0.2740(18) -0.2484(12) 0.077(6) Uani 1 1 d . . .
F1 F 1.0312(12) 0.305(2) -0.1915(9) 0.32(2) Uani 1 1 d . . .
F2 F 1.0682(11) 0.2162(11) -0.2581(16) 0.237(12) Uani 1 1 d . . .
F3 F 0.9368(9) 0.2535(16) -0.2705(10) 0.195(9) Uani 1 1 d . . .
F4 F 1.026(2) 0.3256(19) -0.2959(17) 0.305(17) Uani 1 1 d . . .

loop_
_atom_site_aniso_label
_atom_site_aniso_U_11
_atom_site_aniso_U_22
_atom_site_aniso_U_33
_atom_site_aniso_U_23
_atom_site_aniso_U_13
_atom_site_aniso_U_12
Pd1 0.0333(5) 0.0502(6) 0.0256(5) -0.0004(4) 0.0027(4) 0.0106(5)
S1 0.0446(18) 0.0406(18) 0.0407(17) -0.0095(13) -0.0068(14) 0.0154(14)
N1 0.029(5) 0.055(7) 0.029(5) -0.003(5) 0.007(4) 0.006(5)
N2 0.034(5) 0.047(6) 0.032(5) -0.004(5) 0.010(4) 0.002(5)
N3 0.032(5) 0.038(6) 0.028(5) 0.003(4) 0.002(4) -0.001(4)
N4 0.039(6) 0.051(7) 0.041(6) 0.002(5) 0.011(5) -0.010(5)
C1 0.032(6) 0.030(6) 0.027(6) 0.001(5) 0.001(5) 0.001(5)
C2 0.033(6) 0.052(8) 0.028(6) -0.002(5) -0.001(5) 0.004(6)
C3 0.051(8) 0.062(9) 0.040(7) 0.004(7) 0.006(6) 0.001(7)
C4 0.065(9) 0.046(8) 0.055(8) 0.001(7) 0.008(8) 0.003(7)
C5 0.058(9) 0.065(10) 0.041(7) -0.006(7) 0.006(7) 0.021(8)
C6 0.038(7) 0.059(9) 0.041(7) 0.001(6) 0.012(6) 0.014(6)
C7 0.030(6) 0.058(8) 0.024(6) -0.002(5) 0.001(5) 0.006(6)
C8 0.032(6) 0.070(9) 0.022(6) 0.002(6) 0.004(5) 0.002(6)
C9 0.029(6) 0.054(8) 0.033(6) -0.008(6) 0.005(5) -0.007(6)
C10 0.053(9) 0.072(10) 0.049(8) 0.006(7) 0.014(7) 0.007(8)
C11 0.047(9) 0.093(13) 0.067(10) -0.011(9) 0.027(8) -0.002(8)
C12 0.029(7) 0.066(10) 0.075(10) -0.010(8) 0.007(7) -0.003(7)
C13 0.051(8) 0.074(10) 0.043(8) -0.007(7) 0.006(7) 0.001(8)
C14 0.037(7) 0.077(10) 0.042(7) -0.006(7) 0.012(6) -0.002(7)
C15 0.063(9) 0.058(9) 0.061(9) -0.010(7) 0.033(8) -0.011(7)
C16 0.062(12) 0.068(11) 0.044(9) 0.003(8) 0.024(9) 0.014(10)
C17 0.10(3) 0.07(2) 0.036(15) 0.010(15) 0.048(17) 0.02(2)
C18 0.09(3) 0.15(4) 0.05(2) 0.00(2) 0.01(2) 0.00(3)
C19 0.12(4) 0.19(5) 0.05(2) -0.01(3) 0.04(2) -0.03(4)
C20 0.09(3) 0.15(5) 0.07(3) 0.01(3) 0.06(3) -0.01(3)
C21 0.066(12) 0.069(11) 0.071(13) 0.007(9) 0.036(10) 0.013(9)
C16A 0.062(12) 0.068(11) 0.044(9) 0.003(8) 0.024(9) 0.014(10)
C17A 0.14(4) 0.10(3) 0.10(3) 0.06(3) 0.08(3) 0.05(3)
C18A 0.12(4) 0.20(6) 0.11(4) 0.07(4) 0.06(3) 0.04(4)
C19A 0.10(4) 0.16(5) 0.06(2) 0.01(3) 0.03(2) 0.01(3)
C20A 0.09(3) 0.12(4) 0.04(2) 0.00(2) 0.04(2) 0.01(3)
C21A 0.066(12) 0.069(11) 0.071(13) 0.007(9) 0.036(10) 0.013(9)
C22 0.039(6) 0.013(5) 0.037(6) -0.008(5) 0.009(5) -0.014(5)
C23 0.028(6) 0.066(9) 0.028(6) -0.008(6) 0.005(5) -0.005(6)
C24 0.039(7) 0.075(10) 0.045(8) 0.011(7) 0.002(6) 0.006(7)
C25 0.049(10) 0.144(18) 0.045(9) 0.002(10) -0.009(8) -0.006(11)
C26 0.048(10) 0.16(2) 0.060(11) 0.006(12) 0.001(8) -0.043(12)
C27 0.056(10) 0.098(13) 0.062(10) 0.005(9) 0.012(8) -0.020(9)
C28 0.043(8) 0.086(11) 0.035(7) -0.003(7) 0.015(6) -0.017(7)
C29 0.037(7) 0.056(8) 0.025(6) 0.004(5) 0.002(5) -0.002(6)
C30 0.036(7) 0.050(8) 0.034(6) -0.005(6) -0.009(6) 0.000(6)
C31 0.046(8) 0.059(10) 0.070(10) 0.009(8) 0.005(7) -0.003(7)
C32 0.068(12) 0.064(12) 0.091(14) 0.013(10) -0.014(10) -0.007(9)
C33 0.083(13) 0.046(10) 0.103(15) -0.009(10) -0.029(12) 0.022(9)
C34 0.090(13) 0.071(12) 0.062(10) -0.003(9) -0.004(9) 0.039(10)
C35 0.049(8) 0.050(8) 0.047(8) 0.002(6) -0.003(6) 0.014(7)
C36 0.068(10) 0.043(8) 0.098(13) 0.017(8) 0.025(9) 0.026(7)
C37 0.069(10) 0.065(10) 0.064(10) 0.012(8) 0.030(8) -0.013(8)
C38 0.18(2) 0.056(11) 0.061(12) 0.010(9) 0.002(13) 0.002(12)
C39 0.28(5) 0.10(2) 0.11(3) 0.040(19) 0.02(3) -0.01(3)
C40 0.22(4) 0.14(3) 0.047(12) -0.003(15) 0.045(19) -0.07(2)
C41 0.12(2) 0.19(3) 0.104(18) -0.021(19) 0.068(17) -0.039(19)
C42 0.075(12) 0.135(18) 0.056(10) 0.006(11) 0.029(9) -0.007(12)
C43 0.083(11) 0.074(11) 0.037(8) -0.010(7) 0.002(8) 0.028(9)
C44 0.123(17) 0.16(2) 0.042(9) -0.029(11) -0.031(10) 0.067(16)
C45 0.128(19) 0.14(2) 0.062(12) 0.007(12) 0.051(12) 0.010(16)
N1S 0.045(13) 0.30(4) 0.20(3) 0.13(3) 0.048(17) 0.05(2)
C1S 0.11(3) 0.27(5) 0.19(4) 0.05(3) 0.05(3) 0.00(3)
C2S 0.15(2) 0.12(2) 0.13(2) 0.047(19) 0.009(19) 0.00(2)
B1 0.061(12) 0.118(18) 0.059(12) 0.012(12) 0.029(10) 0.023(13)
F1 0.152(16) 0.69(6) 0.092(11) -0.14(2) -0.024(11) 0.11(2)
F2 0.137(14) 0.110(13) 0.48(4) -0.036(18) 0.10(2) 0.026(11)
F3 0.087(10) 0.31(3) 0.189(16) -0.087(17) 0.030(11) -0.027(13)
F4 0.39(4) 0.27(3) 0.33(3) 0.16(3) 0.22(3) 0.09(3)

loop_
_atom_type_symbol
_atom_type_description
_atom_type_scat_dispersion_real
_atom_type_scat_dispersion_imag
_atom_type_scat_source
C C 0.0033 0.0016 'International Tables Vol C Tables 4.2.6.8 and 6.1.1.4'
H H 0.0000 0.0000 'International Tables Vol C Tables 4.2.6.8 and 6.1.1.4'
B B 0.0013 0.0007 'International Tables Vol C Tables 4.2.6.8 and 6.1.1.4'
N N 0.0061 0.0033 'International Tables Vol C Tables 4.2.6.8 and 6.1.1.4'
F F 0.0171 0.0103 'International Tables Vol C Tables 4.2.6.8 and 6.1.1.4'
S S 0.1246 0.1234 'International Tables Vol C Tables 4.2.6.8 and 6.1.1.4'
Pd Pd -0.9988 1.0072 'International Tables Vol C Tables 4.2.6.8 and 6.1.1.4'

loop_
_geom_angle_atom_site_label_1
_geom_angle_atom_site_label_2
_geom_angle_atom_site_label_3
_geom_angle
_geom_angle_site_symmetry_1
_geom_angle_site_symmetry_3
C1 Pd1 C22 91.4(4) . .
C1 Pd1 S1 174.0(3) . 3_755
C22 Pd1 S1 93.9(3) . 3_755
C1 Pd1 S1 91.6(3) . .
C22 Pd1 S1 176.4(3) . .
S1 Pd1 S1 83.10(12) 3_755 .
C43 S1 Pd1 111.2(5) . 3_755
C43 S1 Pd1 107.8(6) . .
Pd1 S1 Pd1 96.90(12) 3_755 .
C1 N1 C2 110.4(9) . .
C1 N1 C8 126.7(10) . .
C2 N1 C8 122.3(11) . .
C1 N2 C7 110.3(10) . .
C1 N2 C15 124.8(10) . .
C7 N2 C15 124.7(10) . .
C22 N3 C23 109.4(10) . .
C22 N3 C29 125.4(9) . .
C23 N3 C29 124.7(10) . .
C22 N4 C36 128.3(12) . .
C22 N4 C28 108.2(10) . .
C36 N4 C28 123.5(12) . .
N1 C1 N2 107.3(10) . .
N1 C1 Pd1 123.1(8) . .
N2 C1 Pd1 129.6(8) . .
C3 C2 N1 131.9(12) . .
C3 C2 C7 122.1(12) . .
N1 C2 C7 105.9(11) . .
C4 C3 C2 116.3(13) . .
C3 C4 C5 121.5(14) . .
C6 C5 C4 122.3(13) . .
C5 C6 C7 116.7(13) . .
C6 C7 N2 132.9(12) . .
C6 C7 C2 121.1(12) . .
N2 C7 C2 106.0(10) . .
N1 C8 C9 115.8(9) . .
C10 C9 C14 116.8(11) . .
C10 C9 C8 119.2(11) . .
C14 C9 C8 124.0(11) . .
C11 C10 C9 121.8(13) . .
C12 C11 C10 120.4(14) . .
C13 C12 C11 119.8(13) . .
C12 C13 C14 119.9(13) . .
C13 C14 C9 121.2(12) . .
C16A C15 N2 128.6(7) . .
C16A C15 C16 13.3 . .
N2 C15 C16 115.3(7) . .
C17 C16 C21 120.0 . .
C17 C16 C15 112.9(2) . .
C21 C16 C15 127.1(2) . .
C16 C17 C18 120.0 . .
C19 C18 C17 120.0 . .
C18 C19 C20 120.0 . .
C19 C20 C21 120.0 . .
C20 C21 C16 120.0 . .
C15 C16A C17A 106.8(2) . .
C15 C16A C21A 133.2(2) . .
C17A C16A C21A 120.0 . .
C18A C17A C16A 120.0 . .
C17A C18A C19A 120.0 . .
C20A C19A C18A 120.0 . .
C19A C20A C21A 120.0 . .
C16A C21A C20A 120.0 . .
N3 C22 N4 108.4(10) . .
N3 C22 Pd1 127.6(8) . .
N4 C22 Pd1 123.3(8) . .
C28 C23 C24 120.6(12) . .
C28 C23 N3 108.4(11) . .
C24 C23 N3 131.0(12) . .
C23 C24 C25 115.8(15) . .
C26 C25 C24 122.5(16) . .
C25 C26 C27 121.8(15) . .
C28 C27 C26 116.0(17) . .
C27 C28 C23 123.1(14) . .
C27 C28 N4 131.2(15) . .
C23 C28 N4 105.6(11) . .
N3 C29 C30 115.5(10) . .
C35 C30 C31 118.9(13) . .
C35 C30 C29 122.9(12) . .
C31 C30 C29 118.2(12) . .
C32 C31 C30 120.6(16) . .
C31 C32 C33 120.2(18) . .
C32 C33 C34 119.5(17) . .
C35 C34 C33 120.0(18) . .
C34 C35 C30 120.8(16) . .
N4 C36 C37 121.0(13) . .
C38 C37 C42 120.3(18) . .
C38 C37 C36 120.6(18) . .
C42 C37 C36 119.0(15) . .
C37 C38 C39 120(3) . .
C40 C39 C38 120(3) . .
C39 C40 C41 123(3) . .
C40 C41 C42 117(3) . .
C37 C42 C41 119(2) . .
C45 C43 C44 113.1(17) . .
C45 C43 S1 112.3(12) . .
C44 C43 S1 111.1(13) . .
N1S C2S C1S 148(4) . .
N2S C4S C3S 162(10) . .
F1 B1 F4 112(3) . .
F1 B1 F2 114(2) . .
F4 B1 F2 97(2) . .
F1 B1 F3 112(2) . .
F4 B1 F3 103(2) . .
F2 B1 F3 117(3) . .

loop_
_geom_bond_atom_site_label_1
_geom_bond_atom_site_label_2
_geom_bond_distance
_geom_bond_site_symmetry_2
Pd1 C1 2.040(11) .
Pd1 C22 2.045(11) .
Pd1 S1 2.333(3) 3_755
Pd1 S1 2.348(3) .
S1 C43 1.826(15) .
S1 Pd1 2.333(3) 3_755
N1 C1 1.339(15) .
N1 C2 1.393(15) .
N1 C8 1.472(14) .
N2 C1 1.345(14) .
N2 C7 1.391(16) .
N2 C15 1.427(14) .
N3 C22 1.309(14) .
N3 C23 1.390(14) .
N3 C29 1.461(15) .
N4 C22 1.393(14) .
N4 C36 1.397(17) .
N4 C28 1.398(17) .
C2 C3 1.385(19) .
C2 C7 1.396(17) .
C3 C4 1.382(19) .
C4 C5 1.39(2) .
C5 C6 1.38(2) .
C6 C7 1.383(17) .
C8 C9 1.479(16) .
C9 C10 1.384(18) .
C9 C14 1.397(17) .
C10 C11 1.38(2) .
C11 C12 1.37(2) .
C12 C13 1.36(2) .
C13 C14 1.396(18) .
C15 C16A 1.382(5) .
C15 C16 1.534(4) .
C16 C17 1.3900 .
C16 C21 1.3900 .
C17 C18 1.3900 .
C18 C19 1.3900 .
C19 C20 1.3900 .
C20 C21 1.3900 .
C16A C17A 1.3901 .
C16A C21A 1.3901 .
C17A C18A 1.3899 .
C18A C19A 1.3901 .
C19A C20A 1.3900 .
C20A C21A 1.3901 .
C23 C28 1.377(19) .
C23 C24 1.388(17) .
C24 C25 1.40(2) .
C25 C26 1.35(3) .
C26 C27 1.38(2) .
C27 C28 1.37(2) .
C29 C30 1.494(18) .
C30 C35 1.372(19) .
C30 C31 1.398(19) .
C31 C32 1.36(2) .
C32 C33 1.38(3) .
C33 C34 1.39(3) .
C34 C35 1.37(2) .
C36 C37 1.49(2) .
C37 C38 1.35(2) .
C37 C42 1.37(2) .
C38 C39 1.36(4) .
C39 C40 1.32(4) .
C40 C41 1.35(4) .
C41 C42 1.41(3) .
C43 C45 1.45(3) .
C43 C44 1.51(2) .
N1S C2S 1.20(2) .
C1S C2S 1.51(2) .
N2S C4S 1.21(2) .
C4S C3S 1.50(2) .
B1 F1 1.15(3) .
B1 F4 1.24(3) .
B1 F2 1.29(3) .
B1 F3 1.31(3) .
